data_7234285
loop_
_publ_author_name
'Yang Song'
'Ruiqing Fan'
'Ping Wang'
'Xinming Wang'
'Song Gao'
'Xi Du'
'Yulin Yang'
'Tianzhu Luan'

_publ_section_title
;
 Copper(i)-iodide based coordination polymers: bifunctional properties
 related to thermochromism and PMMA-doped polymer film materials
;
_journal_name_full 'Journal of Materials Chemistry C'
_journal_page_first 6249
_journal_page_last 6259
_journal_paper_doi 10.1039/C5TC01273B
_journal_volume 3
_journal_year 2015
_chemical_formula_sum 'C28 H28 Cu4 I4 N8 O0'
_chemical_formula_weight 1238.38
_space_group_IT_number 2
_space_group_name_Hall '-P 1'
_space_group_name_H-M_alt 'P -1'
_symmetry_cell_setting triclinic
_symmetry_space_group_name_H-M 'P -1'
_atom_sites_solution_hydrogens geom
_atom_sites_solution_primary direct
_atom_sites_solution_secondary difmap
_cell_angle_alpha 92.344(2)
_cell_angle_beta 97.653(2)
_cell_angle_gamma 90.604(2)
_cell_formula_units_Z 2
_cell_length_a 8.9396(12)
_cell_length_b 14.0865(19)
_cell_length_c 14.727(2)
_cell_measurement_reflns_used 8017
_cell_measurement_temperature 296(2)
_cell_measurement_theta_max 27.00
_cell_measurement_theta_min 1.45
_cell_volume 1836.2(4)
_computing_cell_refinement 'Bruker SMART'
_computing_data_collection 'Bruker SMART'
_computing_data_reduction 'Bruker SAINT'
_computing_molecular_graphics SHELXP-97
_computing_publication_material SHELXTL
_computing_structure_refinement 'SHELXL-97 (Sheldrick, 1997)'
_computing_structure_solution 'SHELXS-97 (Sheldrick, 1990)'
_diffrn_ambient_temperature 296(2)
_diffrn_measured_fraction_theta_full 0.987
_diffrn_measured_fraction_theta_max 0.877
_diffrn_measurement_device_type 'Rigaku RAXIS-RAPID'
_diffrn_measurement_method '\w scans'
_diffrn_radiation_monochromator graphite
_diffrn_radiation_source 'fine-focus sealed tube'
_diffrn_radiation_type MoK\a
_diffrn_radiation_wavelength 0.71073
_diffrn_reflns_av_R_equivalents 0.0217
_diffrn_reflns_av_sigmaI/netI 0.0347
_diffrn_reflns_limit_h_max 11
_diffrn_reflns_limit_h_min -11
_diffrn_reflns_limit_k_max 17
_diffrn_reflns_limit_k_min -15
_diffrn_reflns_limit_l_max 17
_diffrn_reflns_limit_l_min -17
_diffrn_reflns_number 13885
_diffrn_reflns_theta_full 25.00
_diffrn_reflns_theta_max 27.00
_diffrn_reflns_theta_min 1.45
_diffrn_standards_decay_% 0
_diffrn_standards_interval_count 0
_diffrn_standards_interval_time 0
_diffrn_standards_number 0
_exptl_absorpt_coefficient_mu 5.679
_exptl_absorpt_correction_T_max 0.2993
_exptl_absorpt_correction_T_min 0.1713
_exptl_absorpt_correction_type multi-scan
_exptl_absorpt_process_details SADABS
_exptl_crystal_colour block
_exptl_crystal_density_diffrn 2.240
_exptl_crystal_density_method 'not measured'
_exptl_crystal_description yellow
_exptl_crystal_F_000 1160
_exptl_crystal_size_max 0.36
_exptl_crystal_size_mid 0.32
_exptl_crystal_size_min 0.28
_refine_diff_density_max 0.843
_refine_diff_density_min -0.519
_refine_diff_density_rms 0.103
_refine_ls_extinction_method none
_refine_ls_goodness_of_fit_ref 0.910
_refine_ls_hydrogen_treatment mixed
_refine_ls_matrix_type full
_refine_ls_number_parameters 397
_refine_ls_number_reflns 7032
_refine_ls_number_restraints 0
_refine_ls_restrained_S_all 0.910
_refine_ls_R_factor_all 0.0407
_refine_ls_R_factor_gt 0.0299
_refine_ls_shift/su_max 0.011
_refine_ls_shift/su_mean 0.001
_refine_ls_structure_factor_coef Fsqd
_refine_ls_weighting_details 'calc w=1/[\s^2^(Fo^2^)+(0.0551P)^2^+1.5327P] where P=(Fo^2^+2Fc^2^)/3'
_refine_ls_weighting_scheme calc
_refine_ls_wR_factor_gt 0.0837
_refine_ls_wR_factor_ref 0.0906
_reflns_number_gt 5678
_reflns_number_total 7032
_reflns_threshold_expression >2sigma(I)
_cod_data_source_file J-Mater-Chem-C-2015-3-6249.cif
_cod_data_source_block b
_cod_depositor_comments
;
The following automatic conversions were performed:

data item '_symmetry_cell_setting' value 'Triclinic' was changed to
'triclinic' in accordance with the built-in table derived from the
CIF Core dictionary named 'cif_core.dic' version 2.4.5 last updated
on 2014-11-21.

Automatic conversion script
Id: cif_fix_values 6909 2019-04-08 15:41:33Z antanas 
;
_cod_database_code 7234285

loop_
_symmetry_equiv_pos_as_xyz
'x, y, z'
'-x, -y, -z'

loop_
_atom_site_label
_atom_site_type_symbol
_atom_site_fract_x
_atom_site_fract_y
_atom_site_fract_z
_atom_site_U_iso_or_equiv
_atom_site_adp_type
_atom_site_occupancy
_atom_site_symmetry_multiplicity
_atom_site_calc_flag
_atom_site_refinement_flags
_atom_site_disorder_assembly
_atom_site_disorder_group
Cu1 Cu 0.39961(8) 0.81401(5) 0.18539(5) 0.05501(18) Uani 1 1 d . . .
Cu2 Cu 0.41667(9) 0.69732(6) 0.32737(5) 0.0622(2) Uani 1 1 d . . .
Cu3 Cu 0.16985(8) 0.69502(5) 0.20490(5) 0.05984(19) Uani 1 1 d . . .
Cu4 Cu 0.24020(9) 0.84748(5) 0.32269(5) 0.05943(19) Uani 1 1 d . . .
I1 I 0.11288(4) 0.86572(3) 0.13688(2) 0.04860(10) Uani 1 1 d . . .
I2 I 0.43188(4) 0.62210(3) 0.15939(2) 0.05194(11) Uani 1 1 d . . .
I3 I 0.53693(4) 0.88137(3) 0.34552(3) 0.06079(12) Uani 1 1 d . . .
I4 I 0.14522(4) 0.68726(3) 0.38838(2) 0.05422(11) Uani 1 1 d . . .
C1 C 0.6710(6) 0.8765(4) 0.0959(4) 0.0555(14) Uani 1 1 d . . .
H1A H 0.7391 0.8711 0.1489 0.067 Uiso 1 1 calc R . .
C2 C 0.4661(6) 0.8755(4) 0.0045(4) 0.0494(12) Uani 1 1 d . . .
H2A H 0.3647 0.8697 -0.0196 0.059 Uiso 1 1 calc R . .
C3 C 0.7079(6) 0.8989(5) 0.0142(4) 0.0633(16) Uani 1 1 d . . .
H3A H 0.8041 0.9123 0.0003 0.076 Uiso 1 1 calc R . .
C4 C 0.5601(8) 0.9094(4) -0.1439(4) 0.0596(15) Uani 1 1 d . . .
H4A H 0.6243 0.9618 -0.1567 0.071 Uiso 1 1 calc R . .
H4B H 0.4565 0.9253 -0.1657 0.071 Uiso 1 1 calc R . .
C5 C 0.6015(6) 0.8212(4) -0.1954(4) 0.0512(13) Uani 1 1 d . . .
C6 C 0.5556(11) 0.7339(5) -0.1769(7) 0.112(4) Uani 1 1 d . . .
H6A H 0.4986 0.7271 -0.1291 0.135 Uiso 1 1 calc R . .
C7 C 0.5909(11) 0.6536(5) -0.2271(6) 0.102(3) Uani 1 1 d . . .
H7A H 0.5572 0.5943 -0.2121 0.122 Uiso 1 1 calc R . .
C8 C 0.6715(7) 0.6597(4) -0.2960(4) 0.0528(13) Uani 1 1 d . . .
C9 C 0.7201(12) 0.7459(5) -0.3125(6) 0.114(4) Uani 1 1 d . . .
H9A H 0.7789 0.7520 -0.3595 0.137 Uiso 1 1 calc R . .
C10 C 0.6874(11) 0.8269(5) -0.2631(5) 0.104(3) Uani 1 1 d . . .
H10A H 0.7252 0.8856 -0.2768 0.125 Uiso 1 1 calc R . .
C11 C 0.7070(8) 0.5733(4) -0.3521(4) 0.0663(17) Uani 1 1 d . . .
H11A H 0.8121 0.5575 -0.3353 0.080 Uiso 1 1 calc R . .
H11B H 0.6457 0.5201 -0.3379 0.080 Uiso 1 1 calc R . .
C12 C 0.7787(8) 0.5804(6) -0.5109(5) 0.090(2) Uani 1 1 d . . .
H12A H 0.8783 0.5613 -0.4988 0.108 Uiso 1 1 calc R . .
C13 C 0.7076(9) 0.6062(6) -0.5917(5) 0.091(2) Uani 1 1 d . . .
H13A H 0.7509 0.6077 -0.6457 0.109 Uiso 1 1 calc R . .
C14 C 0.5520(7) 0.6170(4) -0.4975(4) 0.0584(14) Uani 1 1 d . . .
H14A H 0.4641 0.6275 -0.4714 0.070 Uiso 1 1 calc R . .
C15 C -0.1375(7) 0.6091(5) 0.1217(5) 0.0718(18) Uani 1 1 d . . .
H15A H -0.1902 0.6653 0.1269 0.086 Uiso 1 1 calc R . .
C16 C 0.0406(6) 0.5094(4) 0.1298(4) 0.0542(13) Uani 1 1 d . . .
H16A H 0.1349 0.4818 0.1410 0.065 Uiso 1 1 calc R . .
C17 C -0.1985(7) 0.5248(5) 0.0892(5) 0.0680(17) Uani 1 1 d . . .
H17A H -0.2994 0.5124 0.0671 0.082 Uiso 1 1 calc R . .
C18 C -0.0981(9) 0.3589(4) 0.0724(4) 0.0682(17) Uani 1 1 d . . .
H18A H -0.0077 0.3385 0.0478 0.082 Uiso 1 1 calc R . .
H18B H -0.1833 0.3465 0.0251 0.082 Uiso 1 1 calc R . .
C19 C -0.1179(7) 0.3013(4) 0.1536(4) 0.0527(13) Uani 1 1 d . . .
C20 C -0.1482(9) 0.3396(4) 0.2373(4) 0.076(2) Uani 1 1 d . . .
H20A H -0.1557 0.4051 0.2457 0.091 Uiso 1 1 calc R . .
C21 C -0.1674(9) 0.2806(4) 0.3094(4) 0.0729(19) Uani 1 1 d . . .
H21A H -0.1906 0.3074 0.3645 0.087 Uiso 1 1 calc R . .
C22 C -0.1527(7) 0.1840(4) 0.2999(4) 0.0553(14) Uani 1 1 d . . .
C23 C -0.1247(8) 0.1463(4) 0.2158(4) 0.0692(18) Uani 1 1 d . . .
H23A H -0.1182 0.0808 0.2071 0.083 Uiso 1 1 calc R . .
C24 C -0.1063(8) 0.2038(4) 0.1450(4) 0.0654(16) Uani 1 1 d . . .
H24A H -0.0853 0.1764 0.0897 0.079 Uiso 1 1 calc R . .
C25 C -0.1655(7) 0.1200(4) 0.3779(4) 0.0611(15) Uani 1 1 d . . .
H25A H -0.1827 0.1580 0.4319 0.073 Uiso 1 1 calc R . .
H25B H -0.2511 0.0769 0.3618 0.073 Uiso 1 1 calc R . .
C26 C 0.0013(7) -0.0188(4) 0.3588(4) 0.0544(14) Uani 1 1 d . . .
H26A H -0.0699 -0.0558 0.3207 0.065 Uiso 1 1 calc R . .
C27 C 0.2077(7) 0.0291(4) 0.4374(4) 0.0571(14) Uani 1 1 d . . .
H27A H 0.3081 0.0315 0.4642 0.068 Uiso 1 1 calc R . .
C28 C 0.1030(7) 0.0958(4) 0.4488(3) 0.0559(14) Uani 1 1 d . . .
H28A H 0.1183 0.1519 0.4845 0.067 Uiso 1 1 calc R . .
N8 N 0.1408(5) -0.0423(3) 0.3799(3) 0.0489(11) Uani 1 1 d . . .
N1 N 0.5174(5) 0.8626(3) 0.0899(3) 0.0467(10) Uani 1 1 d . . .
N4 N 0.5632(5) 0.6296(3) -0.5834(3) 0.0538(11) Uani 1 1 d . . .
N6 N -0.0861(5) 0.4619(3) 0.0944(3) 0.0551(12) Uani 1 1 d . . .
N2 N 0.5758(5) 0.8981(3) -0.0447(3) 0.0496(10) Uani 1 1 d . . .
N7 N -0.0285(6) 0.0657(3) 0.3984(3) 0.0557(12) Uani 1 1 d . . .
N3 N 0.6794(6) 0.5875(3) -0.4511(3) 0.0551(12) Uani 1 1 d . . .
N5 N 0.0157(5) 0.5990(3) 0.1464(3) 0.0529(11) Uani 1 1 d . . .

loop_
_atom_site_aniso_label
_atom_site_aniso_U_11
_atom_site_aniso_U_22
_atom_site_aniso_U_33
_atom_site_aniso_U_23
_atom_site_aniso_U_13
_atom_site_aniso_U_12
Cu1 0.0554(4) 0.0637(4) 0.0472(4) 0.0071(3) 0.0108(3) -0.0092(3)
Cu2 0.0660(4) 0.0678(5) 0.0512(4) 0.0119(4) -0.0011(3) 0.0110(4)
Cu3 0.0583(4) 0.0586(4) 0.0602(4) -0.0050(3) 0.0022(3) -0.0137(3)
Cu4 0.0695(5) 0.0499(4) 0.0598(4) -0.0063(3) 0.0148(4) 0.0028(3)
I1 0.04625(18) 0.0579(2) 0.04043(19) 0.00460(15) 0.00029(14) 0.00462(15)
I2 0.0545(2) 0.0496(2) 0.0528(2) -0.00305(16) 0.01280(16) 0.00358(15)
I3 0.0592(2) 0.0648(3) 0.0533(2) -0.00481(18) -0.00732(17) -0.01776(18)
I4 0.0658(2) 0.0514(2) 0.0494(2) 0.00523(16) 0.02125(17) -0.00179(17)
C1 0.049(3) 0.067(4) 0.049(3) 0.007(3) 0.001(2) 0.002(3)
C2 0.046(3) 0.054(3) 0.050(3) 0.004(3) 0.009(2) -0.002(2)
C3 0.045(3) 0.081(4) 0.066(4) 0.004(3) 0.012(3) -0.008(3)
C4 0.082(4) 0.052(3) 0.049(3) 0.009(3) 0.021(3) 0.003(3)
C5 0.063(3) 0.044(3) 0.048(3) 0.006(2) 0.009(3) -0.007(2)
C6 0.163(8) 0.050(4) 0.148(8) -0.001(5) 0.111(7) -0.010(5)
C7 0.147(8) 0.038(4) 0.135(7) 0.006(4) 0.070(6) -0.015(4)
C8 0.073(4) 0.042(3) 0.041(3) -0.001(2) 0.003(3) -0.002(3)
C9 0.198(10) 0.058(4) 0.105(6) -0.016(4) 0.101(7) -0.028(5)
C10 0.181(9) 0.056(4) 0.088(6) -0.012(4) 0.077(6) -0.038(5)
C11 0.095(5) 0.050(3) 0.049(3) 0.008(3) -0.008(3) 0.007(3)
C12 0.064(4) 0.139(7) 0.072(5) 0.038(5) 0.015(4) 0.034(4)
C13 0.085(5) 0.132(7) 0.064(4) 0.030(4) 0.034(4) 0.044(5)
C14 0.060(3) 0.065(4) 0.051(3) 0.007(3) 0.009(3) 0.011(3)
C15 0.064(4) 0.057(4) 0.093(5) -0.009(4) 0.009(3) 0.005(3)
C16 0.055(3) 0.059(4) 0.046(3) 0.003(3) -0.003(2) -0.005(3)
C17 0.044(3) 0.072(4) 0.084(5) -0.007(4) -0.001(3) -0.007(3)
C18 0.108(5) 0.050(3) 0.047(3) -0.001(3) 0.014(3) -0.012(3)
C19 0.068(3) 0.051(3) 0.037(3) 0.001(2) 0.003(2) -0.011(3)
C20 0.131(6) 0.042(3) 0.058(4) -0.004(3) 0.027(4) 0.002(4)
C21 0.124(6) 0.047(3) 0.053(4) 0.007(3) 0.029(4) 0.013(4)
C22 0.074(4) 0.046(3) 0.048(3) 0.000(3) 0.016(3) 0.004(3)
C23 0.110(5) 0.047(3) 0.052(4) -0.001(3) 0.016(3) 0.007(3)
C24 0.087(4) 0.063(4) 0.045(3) -0.003(3) 0.005(3) 0.006(3)
C25 0.075(4) 0.055(3) 0.058(4) 0.011(3) 0.024(3) 0.007(3)
C26 0.071(4) 0.046(3) 0.049(3) -0.003(3) 0.015(3) -0.005(3)
C27 0.077(4) 0.059(4) 0.034(3) 0.002(3) 0.004(3) -0.007(3)
C28 0.089(4) 0.048(3) 0.031(3) -0.005(2) 0.012(3) -0.012(3)
N8 0.065(3) 0.042(2) 0.040(2) -0.002(2) 0.012(2) -0.001(2)
N1 0.048(2) 0.049(3) 0.044(2) 0.006(2) 0.0092(19) -0.0007(19)
N4 0.054(3) 0.057(3) 0.050(3) 0.008(2) 0.007(2) 0.008(2)
N6 0.066(3) 0.054(3) 0.044(3) 0.003(2) 0.005(2) -0.019(2)
N2 0.055(3) 0.048(3) 0.047(3) 0.003(2) 0.012(2) -0.001(2)
N7 0.084(3) 0.043(3) 0.045(3) 0.008(2) 0.024(2) 0.004(2)
N3 0.075(3) 0.047(3) 0.041(2) 0.003(2) -0.002(2) 0.012(2)
N5 0.049(2) 0.054(3) 0.055(3) -0.006(2) 0.005(2) -0.009(2)

loop_
_atom_type_symbol
_atom_type_description
_atom_type_scat_dispersion_real
_atom_type_scat_dispersion_imag
_atom_type_scat_source
C C 0.0033 0.0016 'International Tables Vol C Tables 4.2.6.8 and 6.1.1.4'
H H 0.0000 0.0000 'International Tables Vol C Tables 4.2.6.8 and 6.1.1.4'
Cu Cu 0.3201 1.2651 'International Tables Vol C Tables 4.2.6.8 and 6.1.1.4'
I I -0.4742 1.8119 'International Tables Vol C Tables 4.2.6.8 and 6.1.1.4'
N N 0.0061 0.0033 'International Tables Vol C Tables 4.2.6.8 and 6.1.1.4'
O O 0.0106 0.0060 'International Tables Vol C Tables 4.2.6.8 and 6.1.1.4'

loop_
_geom_angle_atom_site_label_1
_geom_angle_atom_site_label_2
_geom_angle_atom_site_label_3
_geom_angle
_geom_angle_site_symmetry_1
_geom_angle_site_symmetry_3
N1 Cu1 I3 106.51(13) . .
N1 Cu1 Cu4 149.83(13) . .
I3 Cu1 Cu4 60.39(3) . .
N1 Cu1 I1 106.25(13) . .
I3 Cu1 I1 117.21(3) . .
Cu4 Cu1 I1 64.35(3) . .
N1 Cu1 Cu3 141.39(13) . .
I3 Cu1 Cu3 111.82(3) . .
Cu4 Cu1 Cu3 61.16(3) . .
I1 Cu1 Cu3 59.59(2) . .
N1 Cu1 Cu2 142.69(13) . .
I3 Cu1 Cu2 62.79(3) . .
Cu4 Cu1 Cu2 59.30(3) . .
I1 Cu1 Cu2 110.25(3) . .
Cu3 Cu1 Cu2 59.04(3) . .
N1 Cu1 I2 100.68(13) . .
I3 Cu1 I2 113.04(3) . .
Cu4 Cu1 I2 109.46(3) . .
I1 Cu1 I2 111.39(3) . .
Cu3 Cu1 I2 60.16(2) . .
Cu2 Cu1 I2 58.83(2) . .
N4 Cu2 Cu4 139.62(14) 1_556 .
N4 Cu2 Cu3 150.10(14) 1_556 .
Cu4 Cu2 Cu3 61.65(3) . .
N4 Cu2 I2 108.24(14) 1_556 .
Cu4 Cu2 I2 111.66(3) . .
Cu3 Cu2 I2 61.42(3) . .
N4 Cu2 I4 106.89(14) 1_556 .
Cu4 Cu2 I4 59.75(2) . .
Cu3 Cu2 I4 61.67(3) . .
I2 Cu2 I4 116.50(3) . .
N4 Cu2 Cu1 142.84(14) 1_556 .
Cu4 Cu2 Cu1 59.46(3) . .
Cu3 Cu2 Cu1 60.26(3) . .
I2 Cu2 Cu1 61.27(3) . .
I4 Cu2 Cu1 109.44(3) . .
N4 Cu2 I3 101.38(14) 1_556 .
Cu4 Cu2 I3 58.66(3) . .
Cu3 Cu2 I3 108.51(3) . .
I2 Cu2 I3 110.70(3) . .
I4 Cu2 I3 111.88(3) . .
Cu1 Cu2 I3 57.59(2) . .
N5 Cu3 Cu2 137.42(14) . .
N5 Cu3 I1 110.47(14) . .
Cu2 Cu3 I1 112.09(3) . .
N5 Cu3 Cu1 147.94(14) . .
Cu2 Cu3 Cu1 60.70(3) . .
I1 Cu3 Cu1 60.10(2) . .
N5 Cu3 Cu4 148.81(14) . .
Cu2 Cu3 Cu4 59.05(3) . .
I1 Cu3 Cu4 63.67(3) . .
Cu1 Cu3 Cu4 58.78(3) . .
N5 Cu3 I2 102.39(13) . .
Cu2 Cu3 I2 59.57(3) . .
I1 Cu3 I2 112.37(3) . .
Cu1 Cu3 I2 60.81(3) . .
Cu4 Cu3 I2 108.07(3) . .
N5 Cu3 I4 103.28(13) . .
Cu2 Cu3 I4 59.98(3) . .
I1 Cu3 I4 113.87(3) . .
Cu1 Cu3 I4 108.46(3) . .
Cu4 Cu3 I4 58.38(2) . .
I2 Cu3 I4 113.38(3) . .
N8 Cu4 Cu2 153.80(13) 1_565 .
N8 Cu4 Cu1 138.39(12) 1_565 .
Cu2 Cu4 Cu1 61.24(3) . .
N8 Cu4 I3 108.16(13) 1_565 .
Cu2 Cu4 I3 63.21(3) . .
Cu1 Cu4 I3 59.61(2) . .
N8 Cu4 I4 108.68(12) 1_565 .
Cu2 Cu4 I4 61.10(3) . .
Cu1 Cu4 I4 112.02(3) . .
I3 Cu4 I4 117.03(3) . .
N8 Cu4 Cu3 140.25(14) 1_565 .
Cu2 Cu4 Cu3 59.29(3) . .
Cu1 Cu4 Cu3 60.06(3) . .
I3 Cu4 Cu3 110.26(3) . .
I4 Cu4 Cu3 61.33(3) . .
N8 Cu4 I1 99.13(13) 1_565 .
Cu2 Cu4 I1 107.05(3) . .
Cu1 Cu4 I1 58.33(2) . .
I3 Cu4 I1 111.29(3) . .
I4 Cu4 I1 110.96(3) . .
Cu3 Cu4 I1 57.33(2) . .
Cu3 I1 Cu1 60.31(2) . .
Cu3 I1 Cu4 59.00(2) . .
Cu1 I1 Cu4 57.31(2) . .
Cu2 I2 Cu3 59.01(2) . .
Cu2 I2 Cu1 59.90(2) . .
Cu3 I2 Cu1 59.03(2) . .
Cu1 I3 Cu4 60.00(2) . .
Cu1 I3 Cu2 59.62(2) . .
Cu4 I3 Cu2 58.13(2) . .
Cu4 I4 Cu2 59.15(2) . .
Cu4 I4 Cu3 60.29(2) . .
Cu2 I4 Cu3 58.35(2) . .
C3 C1 N1 109.9(5) . .
C3 C1 H1A 125.0 . .
N1 C1 H1A 125.0 . .
N1 C2 N2 112.3(5) . .
N1 C2 H2A 123.8 . .
N2 C2 H2A 123.8 . .
C1 C3 N2 106.3(5) . .
C1 C3 H3A 126.8 . .
N2 C3 H3A 126.8 . .
N2 C4 C5 112.5(5) . .
N2 C4 H4A 109.1 . .
C5 C4 H4A 109.1 . .
N2 C4 H4B 109.1 . .
C5 C4 H4B 109.1 . .
H4A C4 H4B 107.8 . .
C10 C5 C6 116.8(6) . .
C10 C5 C4 120.6(5) . .
C6 C5 C4 122.7(5) . .
C5 C6 C7 121.8(7) . .
C5 C6 H6A 119.1 . .
C7 C6 H6A 119.1 . .
C8 C7 C6 121.4(6) . .
C8 C7 H7A 119.3 . .
C6 C7 H7A 119.3 . .
C7 C8 C9 116.6(6) . .
C7 C8 C11 121.7(6) . .
C9 C8 C11 121.7(6) . .
C8 C9 C10 123.1(7) . .
C8 C9 H9A 118.4 . .
C10 C9 H9A 118.4 . .
C5 C10 C9 120.2(6) . .
C5 C10 H10A 119.9 . .
C9 C10 H10A 119.9 . .
N3 C11 C8 112.6(5) . .
N3 C11 H11A 109.1 . .
C8 C11 H11A 109.1 . .
N3 C11 H11B 109.1 . .
C8 C11 H11B 109.1 . .
H11A C11 H11B 107.8 . .
N3 C12 C13 106.9(6) . .
N3 C12 H12A 126.5 . .
C13 C12 H12A 126.5 . .
N4 C13 C12 110.0(6) . .
N4 C13 H13A 125.0 . .
C12 C13 H13A 125.0 . .
N4 C14 N3 112.8(5) . .
N4 C14 H14A 123.6 . .
N3 C14 H14A 123.6 . .
C17 C15 N5 109.1(6) . .
C17 C15 H15A 125.5 . .
N5 C15 H15A 125.5 . .
N5 C16 N6 111.9(5) . .
N5 C16 H16A 124.0 . .
N6 C16 H16A 124.0 . .
N6 C17 C15 107.1(5) . .
N6 C17 H17A 126.4 . .
C15 C17 H17A 126.4 . .
N6 C18 C19 113.3(5) . .
N6 C18 H18A 108.9 . .
C19 C18 H18A 108.9 . .
N6 C18 H18B 108.9 . .
C19 C18 H18B 108.9 . .
H18A C18 H18B 107.7 . .
C20 C19 C24 117.4(5) . .
C20 C19 C18 124.2(5) . .
C24 C19 C18 118.4(5) . .
C19 C20 C21 120.6(6) . .
C19 C20 H20A 119.7 . .
C21 C20 H20A 119.7 . .
C22 C21 C20 121.0(6) . .
C22 C21 H21A 119.5 . .
C20 C21 H21A 119.5 . .
C21 C22 C23 117.9(5) . .
C21 C22 C25 121.8(5) . .
C23 C22 C25 120.3(5) . .
C22 C23 C24 121.2(6) . .
C22 C23 H23A 119.4 . .
C24 C23 H23A 119.4 . .
C23 C24 C19 121.9(6) . .
C23 C24 H24A 119.1 . .
C19 C24 H24A 119.1 . .
N7 C25 C22 110.6(5) . .
N7 C25 H25A 109.5 . .
C22 C25 H25A 109.5 . .
N7 C25 H25B 109.5 . .
C22 C25 H25B 109.5 . .
H25A C25 H25B 108.1 . .
N8 C26 N7 112.0(5) . .
N8 C26 H26A 124.0 . .
N7 C26 H26A 124.0 . .
C28 C27 N8 108.4(5) . .
C28 C27 H27A 125.8 . .
N8 C27 H27A 125.8 . .
C27 C28 N7 107.4(5) . .
C27 C28 H28A 126.3 . .
N7 C28 H28A 126.3 . .
C26 N8 C27 106.4(5) . .
C26 N8 Cu4 125.1(4) . 1_545
C27 N8 Cu4 127.9(4) . 1_545
C2 N1 C1 105.0(4) . .
C2 N1 Cu1 126.4(4) . .
C1 N1 Cu1 128.0(4) . .
C14 N4 C13 104.0(5) . .
C14 N4 Cu2 126.6(4) . 1_554
C13 N4 Cu2 127.9(4) . 1_554
C17 N6 C16 106.8(5) . .
C17 N6 C18 127.5(5) . .
C16 N6 C18 125.5(6) . .
C2 N2 C3 106.4(5) . .
C2 N2 C4 126.7(5) . .
C3 N2 C4 126.6(5) . .
C26 N7 C28 105.8(5) . .
C26 N7 C25 126.2(5) . .
C28 N7 C25 127.1(5) . .
C14 N3 C12 106.2(5) . .
C14 N3 C11 126.2(5) . .
C12 N3 C11 127.4(5) . .
C16 N5 C15 105.0(5) . .
C16 N5 Cu3 125.5(4) . .
C15 N5 Cu3 129.3(4) . .

loop_
_geom_bond_atom_site_label_1
_geom_bond_atom_site_label_2
_geom_bond_distance
_geom_bond_site_symmetry_2
Cu1 N1 2.003(4) .
Cu1 I3 2.6439(8) .
Cu1 Cu4 2.6543(10) .
Cu1 I1 2.6842(8) .
Cu1 Cu3 2.6897(10) .
Cu1 Cu2 2.7016(10) .
Cu1 I2 2.7385(9) .
Cu2 N4 2.006(4) 1_556
Cu2 Cu4 2.6497(11) .
Cu2 Cu3 2.6564(11) .
Cu2 I2 2.6719(9) .
Cu2 I4 2.7018(9) .
Cu2 I3 2.7852(9) .
Cu3 N5 2.005(4) .
Cu3 I1 2.6705(9) .
Cu3 Cu4 2.7190(10) .
Cu3 I2 2.7210(9) .
Cu3 I4 2.7467(9) .
Cu4 N8 2.007(4) 1_565
Cu4 I3 2.6646(9) .
Cu4 I4 2.6660(9) .
Cu4 I1 2.8430(9) .
C1 C3 1.339(8) .
C1 N1 1.375(7) .
C1 H1A 0.9300 .
C2 N1 1.301(7) .
C2 N2 1.339(7) .
C2 H2A 0.9300 .
C3 N2 1.369(7) .
C3 H3A 0.9300 .
C4 N2 1.464(7) .
C4 C5 1.505(8) .
C4 H4A 0.9700 .
C4 H4B 0.9700 .
C5 C10 1.341(8) .
C5 C6 1.341(8) .
C6 C7 1.388(10) .
C6 H6A 0.9300 .
C7 C8 1.325(9) .
C7 H7A 0.9300 .
C8 C9 1.328(9) .
C8 C11 1.503(8) .
C9 C10 1.384(9) .
C9 H9A 0.9300 .
C10 H10A 0.9300 .
C11 N3 1.468(7) .
C11 H11A 0.9700 .
C11 H11B 0.9700 .
C12 N3 1.333(8) .
C12 C13 1.338(9) .
C12 H12A 0.9300 .
C13 N4 1.356(8) .
C13 H13A 0.9300 .
C14 N4 1.301(7) .
C14 N3 1.328(7) .
C14 H14A 0.9300 .
C15 C17 1.344(9) .
C15 N5 1.380(8) .
C15 H15A 0.9300 .
C16 N5 1.302(7) .
C16 N6 1.342(7) .
C16 H16A 0.9300 .
C17 N6 1.344(8) .
C17 H17A 0.9300 .
C18 N6 1.473(7) .
C18 C19 1.501(8) .
C18 H18A 0.9700 .
C18 H18B 0.9700 .
C19 C20 1.386(8) .
C19 C24 1.380(8) .
C20 C21 1.403(8) .
C20 H20A 0.9300 .
C21 C22 1.372(8) .
C21 H21A 0.9300 .
C22 C23 1.382(8) .
C22 C25 1.504(8) .
C23 C24 1.373(8) .
C23 H23A 0.9300 .
C24 H24A 0.9300 .
C25 N7 1.455(8) .
C25 H25A 0.9700 .
C25 H25B 0.9700 .
C26 N8 1.294(7) .
C26 N7 1.349(7) .
C26 H26A 0.9300 .
C27 C28 1.354(8) .
C27 N8 1.368(7) .
C27 H27A 0.9300 .
C28 N7 1.358(8) .
C28 H28A 0.9300 .
N8 Cu4 2.007(4) 1_545
N4 Cu2 2.006(4) 1_554
